data_7709690
loop_
_publ_author_name
'Yuan, Yuan'
'Xu, Yuangang'
'Xie, Qiang'
'Li, Dongxue'
'Lin, Qiuhan'
'Wang, Pengcheng'
'Lu, Ming'

_publ_section_title
;
 Pentazolate coordination polymers self-assembled by in situ generated
 [Pb4(OH)4]4+ cubic cations trapping cyclo-N5&#x2212;
;
_journal_name_full 'Dalton Transactions'
_journal_paper_doi 10.1039/D1DT04392G
_journal_year 2022
_chemical_formula_moiety '2(H18 N16 O12 Pb3), 4(N5), H3 O1.50, 2(O0.50), 2(H)'
_chemical_formula_sum 'H41 N52 O26.5 Pb6'
_chemical_formula_weight 2436.99
_space_group_crystal_system hexagonal
_space_group_IT_number 176
_space_group_name_Hall '-P 6c'
_space_group_name_H-M_alt 'P 63/m'
_atom_sites_solution_hydrogens difmap
_audit_creation_method SHELXL-2018/3
_audit_update_record
;
2021-09-28 deposited with the CCDC.	2022-03-08 downloaded from the CCDC.
;
_cell_angle_alpha 90
_cell_angle_beta 90
_cell_angle_gamma 120
_cell_formula_units_Z 1
_cell_length_a 14.9624(5)
_cell_length_b 14.9624(5)
_cell_length_c 7.3194(2)
_cell_measurement_reflns_used 7396
_cell_measurement_temperature 296(2)
_cell_measurement_theta_max 27.47
_cell_measurement_theta_min 2.72
_cell_volume 1419.09(8)
_computing_cell_refinement 'Bruker SAINT'
_computing_data_collection 'Bruker APEX3'
_computing_data_reduction 'Bruker SAINT'
_computing_molecular_graphics 'Bruker SHELXTL'
_computing_publication_material 'Bruker SHELXTL'
_computing_structure_refinement 'SHELXL-2018/3 (Sheldrick, 2018)'
_computing_structure_solution 'SHELXT 2014/5 (Sheldrick, 2014)'
_diffrn_ambient_temperature 296(2)
_diffrn_detector_area_resol_mean 10.42
_diffrn_measured_fraction_theta_full 0.994
_diffrn_measured_fraction_theta_max 0.994
_diffrn_measurement_device_type 'Bruker D8 QUEST PHOTON 100'
_diffrn_measurement_method '\f and \w scans'
_diffrn_radiation_type MoK\a
_diffrn_radiation_wavelength 0.71073
_diffrn_reflns_av_R_equivalents 0.0369
_diffrn_reflns_av_unetI/netI 0.0179
_diffrn_reflns_Laue_measured_fraction_full 0.994
_diffrn_reflns_Laue_measured_fraction_max 0.994
_diffrn_reflns_limit_h_max 19
_diffrn_reflns_limit_h_min -16
_diffrn_reflns_limit_k_max 19
_diffrn_reflns_limit_k_min -19
_diffrn_reflns_limit_l_max 9
_diffrn_reflns_limit_l_min -9
_diffrn_reflns_number 14760
_diffrn_reflns_point_group_measured_fraction_full 0.994
_diffrn_reflns_point_group_measured_fraction_max 0.994
_diffrn_reflns_theta_full 25.242
_diffrn_reflns_theta_max 27.503
_diffrn_reflns_theta_min 3.144
_diffrn_source.source 'Ius 2.0'
_diffrn_source.type microfocus

_exptl_absorpt_coefficient_mu 17.850
_exptl_absorpt_correction_T_max 0.7456
_exptl_absorpt_correction_T_min 0.3675
_exptl_absorpt_correction_type multi-scan
_exptl_absorpt_process_details sadabs
_exptl_crystal_colour colourless
_exptl_crystal_density_diffrn 2.852
_exptl_crystal_description needle
_exptl_crystal_F_000 1109
_exptl_crystal_size_max 0.200
_exptl_crystal_size_mid 0.010
_exptl_crystal_size_min 0.010
_refine_diff_density_max 1.766
_refine_diff_density_min -1.050
_refine_diff_density_rms 0.126
_refine_ls_extinction_method none
_refine_ls_goodness_of_fit_ref 1.046
_refine_ls_hydrogen_treatment constr
_refine_ls_matrix_type full
_refine_ls_number_parameters 86
_refine_ls_number_reflns 1172
_refine_ls_number_restraints 0
_refine_ls_restrained_S_all 1.046
_refine_ls_R_factor_all 0.0271
_refine_ls_R_factor_gt 0.0206
_refine_ls_shift/su_max 0.001
_refine_ls_shift/su_mean 0.000
_refine_ls_structure_factor_coef Fsqd
_refine_ls_weighting_details 'w=1/[\s^2^(Fo^2^)+(0.0160P)^2^+3.8176P] where P=(Fo^2^+2Fc^2^)/3'
_refine_ls_weighting_scheme calc
_refine_ls_wR_factor_gt 0.0392
_refine_ls_wR_factor_ref 0.0409
_reflns_Friedel_coverage 0.000
_reflns_number_gt 1039
_reflns_number_total 1172
_reflns_threshold_expression 'I > 2\s(I)'
_cod_data_source_file d1dt04392g2.cif
_cod_data_source_block YY210323_a
_cod_original_cell_volume 1419.09(10)
_cod_original_formula_sum 'H41 N52 O26.50 Pb6'
_cod_database_code 7709690
_shelx_shelxl_version_number 2018/3
_shelx_space_group_comment
;
The symmetry employed for this shelxl refinement is uniquely defined
by the following loop, which should always be used as a source of
symmetry information in preference to the above space-group names.
They are only intended as comments.
;
_shelx_estimated_absorpt_t_min 0.125
_shelx_estimated_absorpt_t_max 0.842

loop_
_space_group_symop_operation_xyz
'x, y, z'
'x-y, x, z+1/2'
'y, -x+y, z+1/2'
'-y, x-y, z'
'-x+y, -x, z'
'-x, -y, z+1/2'
'-x, -y, -z'
'-x+y, -x, -z-1/2'
'-y, x-y, -z-1/2'
'y, -x+y, -z'
'x-y, x, -z'
'x, y, -z-1/2'

loop_
_atom_site_label
_atom_site_type_symbol
_atom_site_fract_x
_atom_site_fract_y
_atom_site_fract_z
_atom_site_U_iso_or_equiv
_atom_site_adp_type
_atom_site_occupancy
_atom_site_site_symmetry_order
_atom_site_calc_flag
_atom_site_refinement_flags_posn
_atom_site_refinement_flags_adp
_atom_site_refinement_flags_occupancy
_atom_site_disorder_assembly
_atom_site_disorder_group
Pb1 Pb 0.49955(2) 0.58062(2) 0.250000 0.02420(8) Uani 1 2 d S T P . .
N1 N 0.5042(2) 0.3426(2) 0.3957(4) 0.0227(6) Uani 1 1 d . . . . .
N2 N 0.4943(3) 0.2542(2) 0.3403(4) 0.0272(7) Uani 1 1 d . . . . .
N3 N 0.5106(3) 0.3963(3) 0.250000 0.0196(9) Uani 1 2 d S T P . .
N4 N 0.333333 0.666667 0.250000 0.0219(16) Uani 1 6 d S T P . .
O3 O 0.3066(3) 0.5729(3) 0.250000 0.0326(9) Uani 1 2 d S T P . .
O1 O 0.6646(4) 0.7653(4) 0.250000 0.0607(14) Uani 1 2 d S T P . .
H1A H 0.646631 0.810998 0.250000 0.091 Uiso 1 2 d R U P . .
H1B H 0.696981 0.774728 0.149970 0.091 Uiso 0.5 1 d R U P . .
O2 O 0.37214(19) 0.4332(2) 0.0053(4) 0.0276(6) Uani 1 1 d . . . . .
H2A H 0.324731 0.376466 0.071517 0.041 Uiso 1 1 d R U . . .
H2B H 0.328741 0.449936 -0.044883 0.041 Uiso 1 1 d R U . . .
N5 N 0.1397(9) 0.2239(10) 0.750000 0.073(3) Uani 0.6667 2 d S T P A 1
N6 N 0.0239(5) 0.2581(6) 0.6640(11) 0.0547(18) Uani 0.6667 1 d . . P A 1
N7 N 0.0988(7) 0.2400(7) 0.6077(12) 0.082(3) Uani 0.6667 1 d . . P A 1
O4 O -0.0212(18) 0.2581(16) 0.750000 0.048(5) Uani 0.25 2 d S T P B 2
H4 H -0.034378 0.224183 0.849080 0.072 Uiso 0.25 1 d R U P B 2
O5 O 1.000000 1.000000 0.500000 0.126(12) Uani 0.5 6 d S T P . .
H5A H 1.036790 0.973530 0.528920 0.188 Uiso 0.0833 1 d R U P . .
H5B H 0.938230 0.950990 0.512490 0.188 Uiso 0.0833 1 d R U P . .

loop_
_atom_site_aniso_label
_atom_site_aniso_U_11
_atom_site_aniso_U_22
_atom_site_aniso_U_33
_atom_site_aniso_U_23
_atom_site_aniso_U_13
_atom_site_aniso_U_12
Pb1 0.02827(12) 0.02611(12) 0.02014(11) 0.000 0.000 0.01503(9)
N1 0.0332(17) 0.0234(15) 0.0171(15) 0.0008(13) 0.0003(14) 0.0184(14)
N2 0.0444(19) 0.0235(16) 0.0195(15) 0.0015(14) 0.0008(15) 0.0212(15)
N3 0.026(2) 0.019(2) 0.016(2) 0.000 0.000 0.0131(19)
N4 0.025(2) 0.025(2) 0.016(4) 0.000 0.000 0.0124(12)
O3 0.039(2) 0.022(2) 0.038(2) 0.000 0.000 0.0159(18)
O1 0.063(3) 0.038(3) 0.070(4) 0.000 0.000 0.017(3)
O2 0.0249(13) 0.0299(13) 0.0324(15) 0.0061(12) -0.0004(13) 0.0170(11)
N5 0.071(7) 0.108(9) 0.077(8) 0.000 0.000 0.073(8)
N6 0.056(5) 0.067(5) 0.057(4) 0.005(4) -0.003(4) 0.041(4)
N7 0.093(6) 0.123(7) 0.050(5) 0.004(5) 0.012(4) 0.069(6)
O4 0.057(15) 0.035(11) 0.062(16) 0.000 0.000 0.030(12)
O5 0.060(8) 0.060(8) 0.26(4) 0.000 0.000 0.030(4)

loop_
_atom_type_symbol
_atom_type_description
_atom_type_scat_dispersion_real
_atom_type_scat_dispersion_imag
_atom_type_scat_source
Pb Pb -3.3944 10.1111 'International Tables Vol C Tables 4.2.6.8 and 6.1.1.4'
H H 0.0000 0.0000 'International Tables Vol C Tables 4.2.6.8 and 6.1.1.4'
N N 0.0061 0.0033 'International Tables Vol C Tables 4.2.6.8 and 6.1.1.4'
O O 0.0106 0.0060 'International Tables Vol C Tables 4.2.6.8 and 6.1.1.4'

loop_
_geom_angle_atom_site_label_1
_geom_angle_atom_site_label_2
_geom_angle_atom_site_label_3
_geom_angle
_geom_angle_site_symmetry_1
_geom_angle_site_symmetry_3
_geom_angle_publ_flag
O1 Pb1 O2 139.14(6) . 12_556 ?
O1 Pb1 O2 139.14(6) . . ?
O2 Pb1 O2 81.66(11) 12_556 . ?
N3 N1 N2 107.6(3) . . ?
N1 N2 N2 107.91(19) . 12_556 ?
N1 N3 N1 109.0(4) 12_556 . ?
O3 N4 O3 119.996(1) 8_566 9_666 ?
O3 N4 O3 120.001(1) 8_566 . ?
O3 N4 O3 120.003(1) 9_666 . ?
Pb1 O1 H1A 109.7 . . ?
Pb1 O1 H1B 109.4 . . ?
H1A O1 H1B 104.5 . . ?
Pb1 O1 H1B 109.39(5) . 12_556 ?
H1A O1 H1B 104.5 . 12_556 ?
H1B O1 H1B 118.9 . 12_556 ?
Pb1 O2 H2A 107.6 . . ?
Pb1 O2 H2B 111.0 . . ?
H2A O2 H2B 98.2 . . ?
N7 N5 N7 107.7(10) . 12_557 ?
N6 N6 N7 107.9(5) 12_557 . ?
N6 N6 H4 97.2(5) 12_557 12_557 ?
N7 N6 H4 128.1(16) . 12_557 ?
N5 N7 N6 108.1(8) . . ?
H5A O5 H5B 104.4 . . ?
H5A O5 H5A 180.0 . 7_776 ?
H5B O5 H5A 75.6 . 7_776 ?
H5A O5 H5A 114.0 . 4_765 ?
H5B O5 H5A 129.4 . 4_765 ?
H5A O5 H5A 66.0 7_776 4_765 ?
H5A O5 H5A 66.0 . 10_566 ?
H5B O5 H5A 50.6 . 10_566 ?
H5A O5 H5A 114.0 7_776 10_566 ?
H5A O5 H5A 180.0 4_765 10_566 ?
H5A O5 H5A 114.0 . 5_675 ?
H5B O5 H5A 15.5 . 5_675 ?
H5A O5 H5A 66.0 7_776 5_675 ?
H5A O5 H5A 114.0 4_765 5_675 ?
H5A O5 H5A 66.0 10_566 5_675 ?
H5A O5 H5A 66.0 . 11_656 ?
H5B O5 H5A 164.5 . 11_656 ?
H5A O5 H5A 114.0 7_776 11_656 ?
H5A O5 H5A 66.0 4_765 11_656 ?
H5A O5 H5A 114.0 10_566 11_656 ?
H5A O5 H5A 180.0 5_675 11_656 ?
H5A O5 H5B 75.6 . 7_776 ?
H5B O5 H5B 180.0 . 7_776 ?
H5A O5 H5B 104.4 7_776 7_776 ?
H5A O5 H5B 50.6 4_765 7_776 ?
H5A O5 H5B 129.4 10_566 7_776 ?
H5A O5 H5B 164.5 5_675 7_776 ?
H5A O5 H5B 15.5 11_656 7_776 ?
H5A O5 H5B 15.5 . 4_765 ?
H5B O5 H5B 118.9 . 4_765 ?
H5A O5 H5B 164.5 7_776 4_765 ?
H5A O5 H5B 104.4 4_765 4_765 ?
H5A O5 H5B 75.6 10_566 4_765 ?
H5A O5 H5B 129.4 5_675 4_765 ?
H5A O5 H5B 50.6 11_656 4_765 ?
H5B O5 H5B 61.1 7_776 4_765 ?
H5A O5 H5B 164.5 . 10_566 ?
H5B O5 H5B 61.1 . 10_566 ?
H5A O5 H5B 15.5 7_776 10_566 ?
H5A O5 H5B 75.6 4_765 10_566 ?
H5A O5 H5B 104.4 10_566 10_566 ?
H5A O5 H5B 50.6 5_675 10_566 ?
H5A O5 H5B 129.4 11_656 10_566 ?
H5B O5 H5B 118.9 7_776 10_566 ?
H5B O5 H5B 180.0 4_765 10_566 ?
H5A O5 H5B 129.4 . 5_675 ?
H5B O5 H5B 118.9 . 5_675 ?
H5A O5 H5B 50.6 7_776 5_675 ?
H5A O5 H5B 15.5 4_765 5_675 ?
H5A O5 H5B 164.5 10_566 5_675 ?
H5A O5 H5B 104.4 5_675 5_675 ?
H5A O5 H5B 75.6 11_656 5_675 ?
H5B O5 H5B 61.1 7_776 5_675 ?
H5B O5 H5B 118.9 4_765 5_675 ?
H5B O5 H5B 61.1 10_566 5_675 ?
H5A O5 H5B 50.6 . 11_656 ?
H5B O5 H5B 61.1 . 11_656 ?
H5A O5 H5B 129.4 7_776 11_656 ?
H5A O5 H5B 164.5 4_765 11_656 ?
H5A O5 H5B 15.5 10_566 11_656 ?
H5A O5 H5B 75.6 5_675 11_656 ?
H5A O5 H5B 104.4 11_656 11_656 ?
H5B O5 H5B 118.9 7_776 11_656 ?
H5B O5 H5B 61.1 4_765 11_656 ?
H5B O5 H5B 118.9 10_566 11_656 ?
H5B O5 H5B 180.0 5_675 11_656 ?

loop_
_geom_bond_atom_site_label_1
_geom_bond_atom_site_label_2
_geom_bond_distance
_geom_bond_site_symmetry_2
_geom_bond_publ_flag
Pb1 O1 2.629(5) . ?
Pb1 O2 2.739(3) 12_556 ?
Pb1 O2 2.739(3) . ?
N1 N3 1.310(4) . ?
N1 N2 1.319(4) . ?
N2 N2 1.322(6) 12_556 ?
N4 O3 1.252(4) 8_566 ?
N4 O3 1.252(4) 9_666 ?
N4 O3 1.252(4) . ?
O1 H1A 0.8500 . ?
O1 H1B 0.8500 . ?
O1 H1B 0.8501 12_556 ?
O2 H2A 0.9254 . ?
O2 H2B 0.8843 . ?
N5 N7 1.290(10) . ?
N5 N7 1.290(10) 12_557 ?
N6 N6 1.258(15) 12_557 ?
N6 N7 1.344(10) . ?
N6 H4 0.76(2) 12_557 ?
O4 H4 0.8500 . ?
O4 H4 0.8501 12_557 ?
O5 H5A 0.8501 . ?
O5 H5B 0.8500 . ?
O5 H5A 0.8502 7_776 ?
O5 H5A 0.8502 4_765 ?
O5 H5A 0.8502 10_566 ?
O5 H5A 0.8502 5_675 ?
O5 H5A 0.8502 11_656 ?
O5 H5B 0.8500 7_776 ?
O5 H5B 0.8500 4_765 ?
O5 H5B 0.8500 10_566 ?
O5 H5B 0.8500 5_675 ?
O5 H5B 0.8500 11_656 ?

loop_
_geom_torsion_atom_site_label_1
_geom_torsion_atom_site_label_2
_geom_torsion_atom_site_label_3
_geom_torsion_atom_site_label_4
_geom_torsion
_geom_torsion_site_symmetry_1
_geom_torsion_site_symmetry_2
_geom_torsion_site_symmetry_3
_geom_torsion_site_symmetry_4
_geom_torsion_publ_flag
N3 N1 N2 N2 -0.3(3) . . . 12_556 ?
N2 N1 N3 N1 0.4(5) . . . 12_556 ?
N7 N5 N7 N6 -5.3(16) 12_557 . . . ?
N6 N6 N7 N5 3.3(10) 12_557 . . . ?
